data_4344003
loop_
_publ_author_name
'Yang, Hui'
'Hu, Chun-Li'
'Xu, Xiang'
'Mao, Jiang-Gao'

_publ_section_title
;
 Series of SHG Materials Based on Lanthanide Borate-Acetate Mixed Anion
 Compounds.
;
_journal_issue 15
_journal_name_full 'Inorganic chemistry'
_journal_page_first 7516
_journal_page_last 7523
_journal_paper_doi 10.1021/acs.inorgchem.5b01126
_journal_volume 54
_journal_year 2015
_chemical_formula_sum 'C4 H9 B5 Ce2 O15'
_chemical_formula_weight 631.40
_chemical_name_systematic
; 
 ? 
;
_space_group_IT_number 9
_symmetry_cell_setting monoclinic
_symmetry_space_group_name_Hall 'C -2yc'
_symmetry_space_group_name_H-M 'C 1 c 1'
_atom_sites_solution_hydrogens geom
_atom_sites_solution_primary direct
_atom_sites_solution_secondary difmap
_audit_creation_method SHELXL-97
_cell_angle_alpha 90.00
_cell_angle_beta 90.527(6)
_cell_angle_gamma 90.00
_cell_formula_units_Z 4
_cell_length_a 10.7454(7)
_cell_length_b 20.0674(11)
_cell_length_c 6.4580(4)
_cell_measurement_reflns_used 3003
_cell_measurement_temperature 293(2)
_cell_measurement_theta_max 27.0316
_cell_measurement_theta_min 3.1482
_cell_volume 1392.49(15)
_computing_structure_refinement 'SHELXL-97 (Sheldrick, 1997)'
_computing_structure_solution 'SHELXS-97 (Sheldrick, 1990)'
_diffrn_ambient_temperature 293(2)
_diffrn_measured_fraction_theta_full 0.988
_diffrn_measured_fraction_theta_max 0.988
_diffrn_measurement_device_type 'SuperNova, Dual, Cu at zero, Atlas'
_diffrn_radiation_monochromator graphite
_diffrn_radiation_source 'fine-focus sealed tube'
_diffrn_radiation_type MoK\a
_diffrn_radiation_wavelength 0.71073
_diffrn_reflns_av_R_equivalents 0.0281
_diffrn_reflns_av_sigmaI/netI 0.0373
_diffrn_reflns_limit_h_max 13
_diffrn_reflns_limit_h_min -12
_diffrn_reflns_limit_k_max 24
_diffrn_reflns_limit_k_min -25
_diffrn_reflns_limit_l_max 8
_diffrn_reflns_limit_l_min -7
_diffrn_reflns_number 5248
_diffrn_reflns_theta_full 27.09
_diffrn_reflns_theta_max 27.09
_diffrn_reflns_theta_min 3.59
_exptl_absorpt_coefficient_mu 6.541
_exptl_absorpt_correction_T_max 1.00000
_exptl_absorpt_correction_T_min 0.80305
_exptl_absorpt_correction_type multi-scan
_exptl_crystal_colour Colorless
_exptl_crystal_density_diffrn 3.012
_exptl_crystal_density_method 'not measured'
_exptl_crystal_description rod
_exptl_crystal_F_000 1176
_exptl_crystal_size_max 0.45
_exptl_crystal_size_mid 0.04
_exptl_crystal_size_min 0.04
_refine_diff_density_max 2.473
_refine_diff_density_min -0.800
_refine_diff_density_rms 0.368
_refine_ls_abs_structure_details 'Flack H D (1983), Acta Cryst. A39, 876-881'
_refine_ls_abs_structure_Flack -0.02(5)
_refine_ls_extinction_method none
_refine_ls_goodness_of_fit_ref 1.083
_refine_ls_hydrogen_treatment mixed
_refine_ls_matrix_type full
_refine_ls_number_parameters 235
_refine_ls_number_reflns 2434
_refine_ls_number_restraints 2
_refine_ls_restrained_S_all 1.082
_refine_ls_R_factor_all 0.0603
_refine_ls_R_factor_gt 0.0573
_refine_ls_shift/su_max 0.001
_refine_ls_shift/su_mean 0.000
_refine_ls_structure_factor_coef Fsqd
_refine_ls_weighting_details 'calc w=1/[\s^2^(Fo^2^)+(0.1152P)^2^+0.0000P] where P=(Fo^2^+2Fc^2^)/3'
_refine_ls_weighting_scheme calc
_refine_ls_wR_factor_gt 0.1418
_refine_ls_wR_factor_ref 0.1449
_reflns_number_gt 2341
_reflns_number_total 2434
_reflns_threshold_expression >2sigma(I)
_cod_data_source_file ic5b01126_si_002.cif
_cod_data_source_block 2
_cod_depositor_comments 'Adding full bibliography for 4344002--4344007.cif.'
_cod_original_sg_symbol_H-M Cc
_cod_database_code 4344003

loop_
_symmetry_equiv_pos_as_xyz
'x, y, z'
'x, -y, z+1/2'
'x+1/2, y+1/2, z'
'x+1/2, -y+1/2, z+1/2'

loop_
_atom_site_label
_atom_site_type_symbol
_atom_site_fract_x
_atom_site_fract_y
_atom_site_fract_z
_atom_site_U_iso_or_equiv
_atom_site_adp_type
_atom_site_occupancy
_atom_site_symmetry_multiplicity
_atom_site_calc_flag
_atom_site_refinement_flags
Ce1 Ce 0.12248(5) 0.26331(3) 0.16485(5) 0.03245(13) Uani 1 1 d .
Ce2 Ce 0.37670(6) 0.43169(3) 0.33390(8) 0.03469(13) Uani 1 1 d .
B1 B 0.2952(10) 0.2981(5) 0.6779(16) 0.028(2) Uani 1 1 d .
B2 B 0.3977(13) 0.4030(6) 0.7873(19) 0.037(3) Uani 1 1 d .
B3 B 0.3855(12) 0.3065(6) 1.0260(17) 0.036(3) Uani 1 1 d .
B4 B 0.0652(12) 0.2674(5) 0.629(2) 0.036(3) Uani 1 1 d .
B5 B 0.3862(12) 0.2438(6) 0.3677(18) 0.032(3) Uani 1 1 d .
C1 C 0.1442(13) 0.4373(5) 0.044(2) 0.041(3) Uani 1 1 d .
C2 C 0.0382(15) 0.4443(8) -0.106(3) 0.061(4) Uani 1 1 d .
H2A H -0.0208 0.4092 -0.0844 0.092 Uiso 1 1 calc R
H2B H 0.0691 0.4417 -0.2452 0.092 Uiso 1 1 calc R
H2C H -0.0017 0.4866 -0.0863 0.092 Uiso 1 1 calc R
C3 C 0.6633(11) 0.3878(5) 0.3952(16) 0.037(2) Uani 1 1 d .
C4 C 0.8036(12) 0.3883(7) 0.389(2) 0.050(3) Uani 1 1 d .
H4A H 0.8312 0.4250 0.3059 0.075 Uiso 1 1 calc R
H4B H 0.8327 0.3473 0.3308 0.075 Uiso 1 1 calc R
H4C H 0.8362 0.3931 0.5274 0.075 Uiso 1 1 calc R
O1 O 0.1764(7) 0.2891(4) 0.5662(11) 0.0350(17) Uani 1 1 d .
O2 O 0.3294(7) 0.3674(4) 0.6474(11) 0.0351(16) Uani 1 1 d .
O3 O 0.2807(7) 0.2859(3) 0.8998(11) 0.0323(15) Uani 1 1 d .
O4 O 0.4426(8) 0.4631(4) 0.7210(12) 0.0384(17) Uani 1 1 d .
O5 O 0.4188(7) 0.3782(4) 0.9818(11) 0.0355(17) Uani 1 1 d .
O6 O -0.0014(7) 0.2338(4) 0.4813(12) 0.0351(17) Uani 1 1 d .
O7 O 0.3557(7) 0.3042(3) 0.2464(10) 0.0310(15) Uani 1 1 d .
O8 O 0.5163(8) 0.2199(4) 0.3212(12) 0.0370(17) Uani 1 1 d .
O9 O 0.2942(8) 0.1948(4) 0.2956(13) 0.0400(17) Uani 1 1 d .
H9A H 0.2688 0.2054 0.1800 0.060 Uiso 1 1 calc R
O10 O 0.3887(8) 0.2547(4) 0.5886(13) 0.0370(18) Uani 1 1 d .
O11 O 0.2298(8) 0.4810(4) 0.0363(12) 0.0415(18) Uani 1 1 d .
O12 O 0.1474(8) 0.3913(4) 0.1748(14) 0.043(2) Uani 1 1 d .
O13 O 0.6078(9) 0.4321(4) 0.2947(15) 0.048(2) Uani 1 1 d .
O14 O 0.6063(9) 0.3460(4) 0.4991(15) 0.049(2) Uani 1 1 d .
O1W O 0.2195(10) 0.0661(5) 0.3969(17) 0.055(3) Uani 1 1 d .
H1WA H 0.2025 0.0540 0.5205 0.083 Uiso 1 1 d R
H1WB H 0.1627 0.0594 0.3166 0.083 Uiso 1 1 d R

loop_
_atom_site_aniso_label
_atom_site_aniso_U_11
_atom_site_aniso_U_22
_atom_site_aniso_U_33
_atom_site_aniso_U_23
_atom_site_aniso_U_13
_atom_site_aniso_U_12
Ce1 0.0318(3) 0.0348(3) 0.0308(2) -0.0005(2) -0.00042(19) -0.0009(2)
Ce2 0.0405(3) 0.0325(2) 0.0310(2) 0.0001(2) -0.0002(2) -0.0015(2)
B1 0.030(5) 0.027(4) 0.027(4) 0.009(4) -0.002(4) -0.004(4)
B2 0.042(6) 0.030(5) 0.039(6) -0.002(4) -0.001(5) 0.009(5)
B3 0.043(6) 0.042(6) 0.023(4) 0.004(4) 0.001(4) 0.011(5)
B4 0.026(5) 0.034(5) 0.047(6) 0.004(5) -0.015(5) 0.003(4)
B5 0.035(6) 0.036(5) 0.024(5) 0.000(4) 0.005(5) 0.002(5)
C1 0.049(6) 0.037(5) 0.035(5) 0.000(4) 0.005(5) 0.001(5)
C2 0.057(8) 0.063(7) 0.063(8) 0.019(7) -0.006(7) -0.005(7)
C3 0.042(5) 0.036(5) 0.034(5) -0.003(4) -0.007(4) -0.003(4)
C4 0.033(5) 0.049(6) 0.068(8) 0.017(6) 0.001(5) 0.008(5)
O1 0.034(3) 0.041(4) 0.030(3) 0.003(3) -0.004(3) -0.007(3)
O2 0.037(4) 0.038(3) 0.031(3) -0.006(3) -0.005(3) -0.002(3)
O3 0.037(4) 0.032(3) 0.028(3) 0.000(3) 0.004(3) 0.002(3)
O4 0.041(4) 0.040(4) 0.034(3) 0.003(3) 0.001(3) -0.008(3)
O5 0.040(4) 0.033(3) 0.033(3) 0.004(3) -0.003(3) 0.000(3)
O6 0.030(4) 0.040(4) 0.036(4) 0.000(3) 0.005(3) -0.002(3)
O7 0.032(3) 0.034(3) 0.028(3) -0.001(3) 0.001(3) 0.001(3)
O8 0.039(4) 0.042(3) 0.030(3) 0.000(3) 0.000(3) 0.002(3)
O9 0.038(4) 0.040(4) 0.041(4) -0.003(3) -0.008(3) 0.000(3)
O10 0.040(4) 0.042(4) 0.030(4) -0.004(3) 0.004(3) 0.000(3)
O11 0.043(4) 0.040(4) 0.041(4) 0.001(3) -0.001(3) -0.004(3)
O12 0.042(5) 0.039(4) 0.050(5) 0.004(4) 0.002(4) -0.002(3)
O13 0.047(5) 0.049(5) 0.047(5) 0.002(3) 0.003(4) 0.010(4)
O14 0.051(5) 0.039(4) 0.057(5) 0.011(4) 0.000(4) -0.002(4)
O1W 0.054(6) 0.054(5) 0.058(5) 0.009(4) -0.002(5) -0.008(4)

loop_
_atom_type_symbol
_atom_type_description
_atom_type_scat_dispersion_real
_atom_type_scat_dispersion_imag
_atom_type_scat_source
C C 0.0033 0.0016 'International Tables Vol C Tables 4.2.6.8 and 6.1.1.4'
H H 0.0000 0.0000 'International Tables Vol C Tables 4.2.6.8 and 6.1.1.4'
B B 0.0013 0.0007 'International Tables Vol C Tables 4.2.6.8 and 6.1.1.4'
O O 0.0106 0.0060 'International Tables Vol C Tables 4.2.6.8 and 6.1.1.4'
Ce Ce -0.2486 2.6331 'International Tables Vol C Tables 4.2.6.8 and 6.1.1.4'

loop_
_geom_angle_atom_site_label_1
_geom_angle_atom_site_label_2
_geom_angle_atom_site_label_3
_geom_angle
_geom_angle_site_symmetry_1
_geom_angle_site_symmetry_3
O9 Ce1 O14 72.4(3) . 4_454
O9 Ce1 O3 79.6(3) . 1_554
O14 Ce1 O3 84.7(3) 4_454 1_554
O9 Ce1 O8 135.8(3) . 4_454
O14 Ce1 O8 72.8(3) 4_454 4_454
O3 Ce1 O8 70.9(3) 1_554 4_454
O9 Ce1 O6 89.4(3) . .
O14 Ce1 O6 96.2(3) 4_454 .
O3 Ce1 O6 168.2(3) 1_554 .
O8 Ce1 O6 120.7(3) 4_454 .
O9 Ce1 O10 135.8(3) . 4_454
O14 Ce1 O10 74.1(3) 4_454 4_454
O3 Ce1 O10 124.7(3) 1_554 4_454
O8 Ce1 O10 54.3(3) 4_454 4_454
O6 Ce1 O10 66.5(3) . 4_454
O9 Ce1 O12 118.2(3) . .
O14 Ce1 O12 155.4(3) 4_454 .
O3 Ce1 O12 76.3(3) 1_554 .
O8 Ce1 O12 86.2(3) 4_454 .
O6 Ce1 O12 105.6(3) . .
O10 Ce1 O12 104.1(3) 4_454 .
O9 Ce1 O7 53.4(2) . .
O14 Ce1 O7 115.0(3) 4_454 .
O3 Ce1 O7 55.4(2) 1_554 .
O8 Ce1 O7 123.3(2) 4_454 .
O6 Ce1 O7 114.3(2) . .
O10 Ce1 O7 170.2(2) 4_454 .
O12 Ce1 O7 66.1(2) . .
O9 Ce1 O1 67.8(3) . .
O14 Ce1 O1 127.3(3) 4_454 .
O3 Ce1 O1 119.2(2) 1_554 .
O8 Ce1 O1 156.2(2) 4_454 .
O6 Ce1 O1 51.5(2) . .
O10 Ce1 O1 114.2(2) 4_454 .
O12 Ce1 O1 76.4(3) . .
O7 Ce1 O1 64.0(2) . .
O9 Ce1 B4 80.5(3) . .
O14 Ce1 B4 116.0(3) 4_454 .
O3 Ce1 B4 145.0(3) 1_554 .
O8 Ce1 B4 140.1(3) 4_454 .
O6 Ce1 B4 26.0(3) . .
O10 Ce1 B4 89.2(3) 4_454 .
O12 Ce1 B4 88.3(3) . .
O7 Ce1 B4 89.7(3) . .
O1 Ce1 B4 25.9(3) . .
O9 Ce1 B3 64.5(3) . 1_554
O14 Ce1 B3 100.7(3) 4_454 1_554
O3 Ce1 B3 27.2(3) 1_554 1_554
O8 Ce1 B3 96.6(3) 4_454 1_554
O6 Ce1 B3 142.3(3) . 1_554
O10 Ce1 B3 150.8(3) 4_454 1_554
O12 Ce1 B3 68.6(3) . 1_554
O7 Ce1 B3 28.2(2) . 1_554
O1 Ce1 B3 92.0(3) . 1_554
B4 Ce1 B3 117.9(3) . 1_554
O9 Ce1 B5 27.0(3) . .
O14 Ce1 B5 97.5(3) 4_454 .
O3 Ce1 B5 71.7(3) 1_554 .
O8 Ce1 B5 142.0(3) 4_454 .
O6 Ce1 B5 96.5(3) . .
O10 Ce1 B5 159.5(3) 4_454 .
O12 Ce1 B5 91.2(3) . .
O7 Ce1 B5 28.1(3) . .
O1 Ce1 B5 55.8(3) . .
B4 Ce1 B5 77.5(3) . .
B3 Ce1 B5 48.1(3) 1_554 .
O4 Ce2 O2 142.6(2) 2_564 .
O4 Ce2 O13 70.2(3) 2_564 .
O2 Ce2 O13 107.4(3) . .
O4 Ce2 O5 92.6(2) 2_564 1_554
O2 Ce2 O5 123.5(2) . 1_554
O13 Ce2 O5 74.2(3) . 1_554
O4 Ce2 O7 146.6(2) 2_564 .
O2 Ce2 O7 69.4(2) . .
O13 Ce2 O7 93.7(3) . .
O5 Ce2 O7 54.3(2) 1_554 .
O4 Ce2 O11 67.7(3) 2_564 .
O2 Ce2 O11 131.5(3) . .
O13 Ce2 O11 120.5(3) . .
O5 Ce2 O11 67.9(2) 1_554 .
O7 Ce2 O11 99.0(2) . .
O4 Ce2 O4 90.01(19) 2_564 .
O2 Ce2 O4 53.6(2) . .
O13 Ce2 O4 80.7(3) . .
O5 Ce2 O4 152.2(3) 1_554 .
O7 Ce2 O4 116.9(2) . .
O11 Ce2 O4 137.6(2) . .
O4 Ce2 O11 75.3(3) 2_564 2_565
O2 Ce2 O11 79.4(2) . 2_565
O13 Ce2 O11 129.2(3) . 2_565
O5 Ce2 O11 144.1(2) 1_554 2_565
O7 Ce2 O11 133.3(2) . 2_565
O11 Ce2 O11 76.33(18) . 2_565
O4 Ce2 O11 62.9(3) . 2_565
O4 Ce2 O12 114.6(3) 2_564 .
O2 Ce2 O12 87.8(3) . .
O13 Ce2 O12 147.3(3) . .
O5 Ce2 O12 73.3(3) 1_554 .
O7 Ce2 O12 64.1(2) . .
O11 Ce2 O12 47.6(2) . .
O4 Ce2 O12 129.9(3) . .
O11 Ce2 O12 81.3(3) 2_565 .
O4 Ce2 B2 117.2(3) 2_564 .
O2 Ce2 B2 26.7(3) . .
O13 Ce2 B2 91.9(3) . .
O5 Ce2 B2 141.0(3) 1_554 .
O7 Ce2 B2 91.7(3) . .
O11 Ce2 B2 144.7(3) . .
O4 Ce2 B2 27.2(3) . .
O11 Ce2 B2 72.0(3) 2_565 .
O12 Ce2 B2 111.4(3) . .
O2 B1 O10 110.1(8) . .
O2 B1 O3 108.8(8) . .
O10 B1 O3 111.6(8) . .
O2 B1 O1 105.7(8) . .
O10 B1 O1 109.4(8) . .
O3 B1 O1 111.1(8) . .
O2 B2 O4 116.4(10) . .
O2 B2 O5 120.1(10) . .
O4 B2 O5 123.5(11) . .
O2 B2 Ce2 54.3(5) . .
O4 B2 Ce2 63.1(6) . .
O5 B2 Ce2 168.3(8) . .
O3 B3 O7 111.4(9) . 1_556
O3 B3 O6 111.6(9) . 4
O7 B3 O6 111.0(9) 1_556 4
O3 B3 O5 110.5(8) . .
O7 B3 O5 105.6(8) 1_556 .
O6 B3 O5 106.5(9) 4 .
O3 B3 Ce1 51.3(5) . 1_556
O7 B3 Ce1 60.1(5) 1_556 1_556
O6 B3 Ce1 130.8(7) 4 1_556
O5 B3 Ce1 122.7(7) . 1_556
O1 B4 O6 114.6(11) . .
O1 B4 O8 124.1(11) . 4_455
O6 B4 O8 121.2(10) . 4_455
O1 B4 Ce1 61.7(6) . .
O6 B4 Ce1 54.1(6) . .
O8 B4 Ce1 165.6(8) 4_455 .
O10 B5 O9 114.9(9) . .
O10 B5 O7 113.6(9) . .
O9 B5 O7 103.6(9) . .
O10 B5 O8 103.7(9) . .
O9 B5 O8 110.3(9) . .
O7 B5 O8 110.9(8) . .
O10 B5 Ce1 113.7(7) . .
O9 B5 Ce1 49.2(5) . .
O7 B5 Ce1 58.7(5) . .
O8 B5 Ce1 142.3(7) . .
O12 C1 O11 121.4(12) . .
O12 C1 C2 121.5(12) . .
O11 C1 C2 117.1(11) . .
O14 C3 O13 121.8(11) . .
O14 C3 C4 121.2(11) . .
O13 C3 C4 117.0(10) . .
B4 O1 B1 131.8(9) . .
B4 O1 Ce1 92.4(7) . .
B1 O1 Ce1 132.2(6) . .
B2 O2 B1 123.3(8) . .
B2 O2 Ce2 99.0(6) . .
B1 O2 Ce2 132.0(6) . .
B3 O3 B1 114.6(8) . .
B3 O3 Ce1 101.5(6) . 1_556
B1 O3 Ce1 142.2(6) . 1_556
B2 O4 Ce2 126.0(7) . 2_565
B2 O4 Ce2 89.6(6) . .
Ce2 O4 Ce2 115.2(3) 2_565 .
B2 O5 B3 118.9(8) . .
B2 O5 Ce2 129.3(6) . 1_556
B3 O5 Ce2 100.8(5) . 1_556
B4 O6 B3 123.9(9) . 4_454
B4 O6 Ce1 99.9(7) . .
B3 O6 Ce1 136.3(6) 4_454 .
B3 O7 B5 119.4(8) 1_554 .
B3 O7 Ce2 99.2(6) 1_554 .
B5 O7 Ce2 131.8(6) . .
B3 O7 Ce1 91.8(6) 1_554 .
B5 O7 Ce1 93.2(6) . .
Ce2 O7 Ce1 114.7(3) . .
B4 O8 B5 118.8(9) 4_554 .
B4 O8 Ce1 126.8(7) 4_554 4
B5 O8 Ce1 101.3(6) . 4
B5 O9 Ce1 103.8(6) . .
B5 O10 B1 118.5(9) . .
B5 O10 Ce1 100.2(7) . 4
B1 O10 Ce1 133.1(6) . 4
C1 O11 Ce2 98.0(7) . .
C1 O11 Ce2 153.1(8) . 2_564
Ce2 O11 Ce2 104.2(3) . 2_564
C1 O12 Ce1 135.7(8) . .
C1 O12 Ce2 93.0(8) . .
Ce1 O12 Ce2 113.0(3) . .
C3 O13 Ce2 114.5(8) . .
C3 O14 Ce1 144.1(8) . 4

loop_
_geom_bond_atom_site_label_1
_geom_bond_atom_site_label_2
_geom_bond_distance
_geom_bond_site_symmetry_2
Ce1 O9 2.445(8) .
Ce1 O14 2.446(8) 4_454
Ce1 O3 2.466(7) 1_554
Ce1 O8 2.509(8) 4_454
Ce1 O6 2.520(7) .
Ce1 O10 2.580(9) 4_454
Ce1 O12 2.582(8) .
Ce1 O7 2.685(7) .
Ce1 O1 2.701(7) .
Ce1 B4 3.064(14) .
Ce1 B3 3.096(13) 1_554
Ce1 B5 3.136(13) .
Ce2 O4 2.345(8) 2_564
Ce2 O2 2.458(7) .
Ce2 O13 2.498(10) .
Ce2 O5 2.559(7) 1_554
Ce2 O7 2.629(7) .
Ce2 O11 2.666(8) .
Ce2 O4 2.668(8) .
Ce2 O11 2.703(8) 2_565
Ce2 O12 2.782(9) .
Ce2 B2 2.990(13) .
B1 O2 1.452(12) .
B1 O10 1.454(14) .
B1 O3 1.463(12) .
B1 O1 1.471(13) .
B2 O2 1.361(15) .
B2 O4 1.368(14) .
B2 O5 1.369(15) .
B3 O3 1.444(15) .
B3 O7 1.462(12) 1_556
B3 O6 1.490(14) 4
B3 O5 1.511(15) .
B3 Ce1 3.096(13) 1_556
B4 O1 1.337(15) .
B4 O6 1.363(15) .
B4 O8 1.379(16) 4_455
B5 O10 1.443(14) .
B5 O9 1.467(15) .
B5 O7 1.479(13) .
B5 O8 1.510(14) .
C1 O12 1.251(15) .
C1 O11 1.272(15) .
C1 C2 1.50(2) .
C3 O14 1.240(14) .
C3 O13 1.250(15) .
C3 C4 1.508(17) .
O3 Ce1 2.466(7) 1_556
O4 Ce2 2.345(8) 2_565
O5 Ce2 2.559(7) 1_556
O6 B3 1.490(14) 4_454
O7 B3 1.462(12) 1_554
O8 B4 1.379(16) 4_554
O8 Ce1 2.509(8) 4
O10 Ce1 2.580(9) 4
O11 Ce2 2.703(8) 2_564
O14 Ce1 2.446(8) 4
